data_2232982
loop_
_publ_author_name
'Cui, Shuxin'
'Zuo, Minghui'
'Zhang, Jingping'
'Zhao, Yulong'
'Tan, Rongxin'
'Liu, Shujuan'
'Su, Shuangyue'

_publ_section_title
;
 Poly[pentakis(\m-cyanido-\k^2^<i>N</i>:<i>C</i>)tris(5-phenyl-2,2'-bipyridine-\k^2^<i>N</i>,<i>N</i>')pentacopper(I)]
;
_journal_coeditor_code VN2020
_journal_issue 12
_journal_name_full 'Acta Crystallographica Section E'
_journal_page_first m1706
_journal_page_last m1707
_journal_paper_doi 10.1107/S1600536811045910
_journal_volume 67
_journal_year 2011
_chemical_formula_iupac '[Cu5 (C N)5 (C16 H12 N2)3]'
_chemical_formula_moiety 'C53 H36 Cu5 N11'
_chemical_formula_sum 'C53 H36 Cu5 N11'
_chemical_formula_weight 1144.63
_chemical_name_systematic
;
Poly[pentakis(\m-cyanido-\k^2^<i>N</i>:<i>C</i>)tris(5-phenyl-2,2'-bipyridine-
\k^2^<i>N</i>,<i>N</i>')pentacopper(I)]
;
_space_group_IT_number 61
_symmetry_cell_setting orthorhombic
_symmetry_space_group_name_Hall '-P 2ac 2ab'
_symmetry_space_group_name_H-M 'P b c a'
_atom_sites_solution_hydrogens geom
_atom_sites_solution_primary direct
_atom_sites_solution_secondary difmap
_audit_creation_method SHELXL-97
_cell_angle_alpha 90
_cell_angle_beta 90
_cell_angle_gamma 90
_cell_formula_units_Z 8
_cell_length_a 32.132(8)
_cell_length_b 8.361(2)
_cell_length_c 34.836(9)
_cell_measurement_reflns_used 50069
_cell_measurement_temperature 153(2)
_cell_measurement_theta_max 26.17
_cell_measurement_theta_min 1.33
_cell_volume 9359(4)
_computing_cell_refinement 'SAINT (Bruker, 2007)'
_computing_data_collection 'SMART (Bruker, 2007)'
_computing_data_reduction 'SAINT (Bruker, 2007)'
_computing_molecular_graphics 'XP in SHELXTL (Sheldrick, 2008)'
_computing_publication_material 'SHELXL97 (Sheldrick, 2008)'
_computing_structure_refinement 'SHELXL97 (Sheldrick, 2008)'
_computing_structure_solution 'SHELXS97 (Sheldrick, 2008)'
_diffrn_ambient_temperature 153(2)
_diffrn_detector_area_resol_mean 9
_diffrn_measured_fraction_theta_full 0.995
_diffrn_measured_fraction_theta_max 0.995
_diffrn_measurement_device_type 'Bruker SMART CCD area-detector'
_diffrn_measurement_method '\w scans'
_diffrn_radiation_monochromator graphite
_diffrn_radiation_source 'fine-focus sealed tube'
_diffrn_radiation_type MoK\a
_diffrn_radiation_wavelength 0.71073
_diffrn_reflns_av_R_equivalents 0.1005
_diffrn_reflns_av_sigmaI/netI 0.0776
_diffrn_reflns_limit_h_max 36
_diffrn_reflns_limit_h_min -39
_diffrn_reflns_limit_k_max 9
_diffrn_reflns_limit_k_min -10
_diffrn_reflns_limit_l_max 36
_diffrn_reflns_limit_l_min -42
_diffrn_reflns_number 50069
_diffrn_reflns_theta_full 26.17
_diffrn_reflns_theta_max 26.17
_diffrn_reflns_theta_min 1.33
_diffrn_standards_number 0
_exptl_absorpt_coefficient_mu 2.286
_exptl_absorpt_correction_T_max 0.884
_exptl_absorpt_correction_T_min 0.777
_exptl_absorpt_correction_type multi-scan
_exptl_absorpt_process_details '(SADABS; Sheldrick, 2004)'
_exptl_crystal_colour orange
_exptl_crystal_density_diffrn 1.625
_exptl_crystal_density_method 'not measured'
_exptl_crystal_description block
_exptl_crystal_F_000 4608
_exptl_crystal_size_max 0.385
_exptl_crystal_size_mid 0.092
_exptl_crystal_size_min 0.054
_refine_diff_density_max 0.570
_refine_diff_density_min -0.306
_refine_ls_extinction_method none
_refine_ls_goodness_of_fit_ref 1.049
_refine_ls_hydrogen_treatment constr
_refine_ls_matrix_type full
_refine_ls_number_parameters 622
_refine_ls_number_reflns 9334
_refine_ls_number_restraints 0
_refine_ls_restrained_S_all 1.049
_refine_ls_R_factor_all 0.1284
_refine_ls_R_factor_gt 0.0633
_refine_ls_shift/su_max 0.001
_refine_ls_shift/su_mean 0.000
_refine_ls_structure_factor_coef Fsqd
_refine_ls_weighting_details 'calc w=1/[\s^2^(Fo^2^)+(0.0426P)^2^+0.1800P] where P=(Fo^2^+2Fc^2^)/3'
_refine_ls_weighting_scheme calc
_refine_ls_wR_factor_gt 0.1030
_refine_ls_wR_factor_ref 0.1235
_reflns_number_gt 5271
_reflns_number_total 9334
_reflns_threshold_expression I>2sigma(I)
_cod_data_source_file vn2020.cif
_cod_data_source_block I
_cod_database_code 2232982
_cod_database_fobs_code 2232982

loop_
_symmetry_equiv_pos_as_xyz
'x, y, z'
'-x+1/2, -y, z+1/2'
'-x, y+1/2, -z+1/2'
'x+1/2, -y+1/2, -z'
'-x, -y, -z'
'x-1/2, y, -z-1/2'
'x, -y-1/2, z-1/2'
'-x-1/2, y-1/2, z'

loop_
_atom_site_type_symbol
_atom_site_label
_atom_site_fract_x
_atom_site_fract_y
_atom_site_fract_z
_atom_site_U_iso_or_equiv
_atom_site_adp_type
_atom_site_calc_flag
_atom_site_refinement_flags
_atom_site_occupancy
_atom_site_symmetry_multiplicity
Cu Cu5 0.292066(19) 0.21827(8) 0.14667(2) 0.0551(2) Uani d . 1 1
Cu Cu2 0.575404(18) 0.29585(8) 0.114668(19) 0.0545(2) Uani d . 1 1
Cu Cu4 0.42588(2) 0.44209(8) 0.10509(2) 0.0606(2) Uani d . 1 1
Cu Cu3 0.433205(18) 0.12621(9) 0.083800(19) 0.0580(2) Uani d . 1 1
Cu Cu1 0.655244(19) -0.20679(9) 0.13454(2) 0.0599(2) Uani d . 1 1
N N4 0.39861(11) -0.0545(5) 0.10598(12) 0.0424(10) Uani d . 1 1
C C16 0.62665(15) -0.0124(6) 0.13124(14) 0.0449(13) Uani d . 1 1
N N9 0.34812(13) 0.2789(5) 0.13178(14) 0.0582(12) Uani d . 1 1
C C24 0.36963(14) -0.1127(6) 0.08183(15) 0.0459(13) Uani d . 1 1
C C35 0.26205(15) 0.0271(7) 0.15134(16) 0.0552(15) Uani d . 1 1
C C42 0.48698(15) 0.6928(6) 0.10595(15) 0.0440(13) Uani d . 1 1
N N7 0.60739(13) 0.1016(6) 0.12532(13) 0.0593(13) Uani d . 1 1
N N10 0.25923(14) 0.4172(6) 0.15297(15) 0.0704(15) Uani d . 1 1
N N2 0.69099(14) -0.2899(5) 0.18068(14) 0.0601(12) Uani d . 1 1
N N3 0.40027(12) 0.0642(5) 0.03587(12) 0.0480(11) Uani d . 1 1
N N8 0.51846(13) 0.2479(5) 0.10208(12) 0.0525(12) Uani d . 1 1
N N5 0.46821(11) 0.5935(5) 0.13071(12) 0.0436(10) Uani d . 1 1
C C28 0.39785(15) -0.1030(6) 0.14208(16) 0.0485(13) Uani d . 1 1
H H28 0.4184 -0.0640 0.1583 0.058 Uiso calc R 1 1
C C18 0.48546(16) 0.2108(6) 0.09488(14) 0.0474(13) Uani d . 1 1
C C25 0.33932(16) -0.2137(7) 0.09461(18) 0.0622(16) Uani d . 1 1
H H25 0.3190 -0.2499 0.0777 0.075 Uiso calc R 1 1
N N1 0.71598(12) -0.1934(5) 0.11268(13) 0.0498(11) Uani d . 1 1
C C17 0.60120(15) 0.4946(7) 0.11589(19) 0.0649(18) Uani d . 1 1
C C45 0.50910(14) 0.7006(6) 0.18255(15) 0.0453(13) Uani d . 1 1
C C52 0.47889(15) 0.6003(6) 0.16736(16) 0.0492(14) Uani d . 1 1
H H52 0.4651 0.5325 0.1843 0.059 Uiso calc R 1 1
C C36 0.37882(16) 0.3315(6) 0.12120(16) 0.0518(14) Uani d . 1 1
C C23 0.37369(15) -0.0561(6) 0.04180(15) 0.0485(13) Uani d . 1 1
C C7 0.79813(16) -0.1420(7) 0.09363(19) 0.0655(17) Uani d . 1 1
H H7 0.8260 -0.1262 0.0876 0.079 Uiso calc R 1 1
N N11 0.62156(14) -0.3936(7) 0.11873(17) 0.0855(17) Uani d . 1 1
C C6 0.74613(16) -0.2244(6) 0.13818(16) 0.0533(14) Uani d . 1 1
C C44 0.52808(15) 0.8019(6) 0.15633(16) 0.0552(15) Uani d . 1 1
H H44 0.5484 0.8730 0.1647 0.066 Uiso calc R 1 1
C C11 0.81251(16) 0.0388(7) 0.01947(19) 0.0633(16) Uani d . 1 1
H H11 0.8310 0.0635 0.0391 0.076 Uiso calc R 1 1
C C22 0.78763(16) -0.1962(7) 0.12873(18) 0.0633(17) Uani d . 1 1
H H22 0.8083 -0.2150 0.1469 0.076 Uiso calc R 1 1
C C8 0.76785(15) -0.1092(6) 0.06620(17) 0.0511(14) Uani d . 1 1
C C53 0.35257(17) -0.1255(7) 0.01122(18) 0.0679(17) Uani d . 1 1
H H53 0.3339 -0.2088 0.0154 0.082 Uiso calc R 1 1
C C27 0.36864(16) -0.2079(6) 0.15779(16) 0.0504(14) Uani d . 1 1
C C46 0.51951(16) 0.7017(6) 0.22369(15) 0.0494(13) Uani d . 1 1
C C41 0.47349(15) 0.6814(6) 0.06576(15) 0.0459(13) Uani d . 1 1
C C15 0.75103(18) -0.0843(7) -0.00283(19) 0.0686(17) Uani d . 1 1
H H15 0.7272 -0.1446 0.0018 0.082 Uiso calc R 1 1
C C9 0.72712(14) -0.1379(6) 0.07856(17) 0.0537(15) Uani d . 1 1
H H9 0.7059 -0.1159 0.0612 0.064 Uiso calc R 1 1
C C5 0.73229(17) -0.2867(7) 0.17556(17) 0.0587(15) Uani d . 1 1
C C26 0.33865(17) -0.2626(6) 0.1325(2) 0.0647(17) Uani d . 1 1
H H26 0.3181 -0.3323 0.1410 0.078 Uiso calc R 1 1
C C12 0.82026(18) 0.0917(7) -0.0173(2) 0.077(2) Uani d . 1 1
H H12 0.8439 0.1523 -0.0221 0.093 Uiso calc R 1 1
N N6 0.44479(13) 0.5695(5) 0.05824(13) 0.0543(12) Uani d . 1 1
C C10 0.77700(15) -0.0519(6) 0.02745(17) 0.0531(15) Uani d . 1 1
C C48 0.5685(2) 0.7490(7) 0.2747(2) 0.0748(19) Uani d . 1 1
H H48 0.5950 0.7791 0.2827 0.090 Uiso calc R 1 1
C C43 0.51730(16) 0.7987(6) 0.11825(16) 0.0562(15) Uani d . 1 1
H H43 0.5302 0.8671 0.1009 0.067 Uiso calc R 1 1
C C47 0.55874(16) 0.7462(6) 0.23649(18) 0.0603(16) Uani d . 1 1
H H47 0.5789 0.7749 0.2186 0.072 Uiso calc R 1 1
C C37 0.43204(17) 0.5525(8) 0.02189(19) 0.0722(18) Uani d . 1 1
H H37 0.4118 0.4760 0.0168 0.087 Uiso calc R 1 1
C C40 0.48883(19) 0.7769(8) 0.03678(18) 0.0720(17) Uani d . 1 1
H H40 0.5080 0.8566 0.0425 0.086 Uiso calc R 1 1
C C19 0.40649(17) 0.1156(7) 0.00006(18) 0.0647(16) Uani d . 1 1
H H19 0.4255 0.1979 -0.0038 0.078 Uiso calc R 1 1
C C29 0.36960(16) -0.2550(7) 0.19858(18) 0.0564(15) Uani d . 1 1
C C20 0.38641(19) 0.0541(8) -0.03157(17) 0.0740(18) Uani d . 1 1
H H20 0.3909 0.0944 -0.0561 0.089 Uiso calc R 1 1
C C39 0.4762(2) 0.7557(8) -0.00028(19) 0.080(2) Uani d . 1 1
H H39 0.4873 0.8184 -0.0198 0.096 Uiso calc R 1 1
C C2 0.7015(2) -0.4057(9) 0.2428(2) 0.101(2) Uani d . 1 1
H H2 0.6900 -0.4434 0.2656 0.122 Uiso calc R 1 1
C C30 0.35350(19) -0.3999(8) 0.2106(2) 0.085(2) Uani d . 1 1
H H30 0.3417 -0.4694 0.1928 0.102 Uiso calc R 1 1
C C49 0.5390(2) 0.7073(7) 0.30098(19) 0.0761(19) Uani d . 1 1
H H49 0.5456 0.7082 0.3270 0.091 Uiso calc R 1 1
C C13 0.7936(2) 0.0564(8) -0.0466(2) 0.0778(19) Uani d . 1 1
H H13 0.7993 0.0922 -0.0714 0.093 Uiso calc R 1 1
C C14 0.75837(19) -0.0323(8) -0.03953(19) 0.0748(18) Uani d . 1 1
H H14 0.7399 -0.0566 -0.0592 0.090 Uiso calc R 1 1
C C51 0.49049(19) 0.6607(7) 0.25143(18) 0.0681(17) Uani d . 1 1
H H51 0.4639 0.6300 0.2439 0.082 Uiso calc R 1 1
C C31 0.3550(3) -0.4413(12) 0.2488(3) 0.117(3) Uani d . 1 1
H H31 0.3438 -0.5383 0.2567 0.141 Uiso calc R 1 1
C C38 0.44699(19) 0.6412(9) -0.00840(18) 0.0751(18) Uani d . 1 1
H H38 0.4377 0.6241 -0.0333 0.090 Uiso calc R 1 1
C C32 0.3725(3) -0.3431(14) 0.2749(3) 0.112(4) Uani d . 1 1
H H32 0.3739 -0.3736 0.3006 0.134 Uiso calc R 1 1
C C1 0.67688(19) -0.3510(7) 0.2134(2) 0.0776(19) Uani d . 1 1
H H1 0.6482 -0.3572 0.2166 0.093 Uiso calc R 1 1
C C34 0.38697(19) -0.1556(8) 0.22580(19) 0.0785(19) Uani d . 1 1
H H34 0.3980 -0.0576 0.2184 0.094 Uiso calc R 1 1
C C3 0.7433(2) -0.4026(10) 0.2372(2) 0.118(3) Uani d . 1 1
H H3 0.7613 -0.4401 0.2562 0.142 Uiso calc R 1 1
C C50 0.5001(2) 0.6645(8) 0.2898(2) 0.080(2) Uani d . 1 1
H H50 0.4801 0.6378 0.3081 0.096 Uiso calc R 1 1
C C4 0.75863(19) -0.3441(9) 0.2037(2) 0.099(3) Uani d . 1 1
H H4 0.7872 -0.3426 0.1996 0.119 Uiso calc R 1 1
C C21 0.3595(2) -0.0700(8) -0.02488(19) 0.0773(19) Uani d . 1 1
H H21 0.3457 -0.1171 -0.0455 0.093 Uiso calc R 1 1
C C33 0.3880(2) -0.2005(11) 0.2638(2) 0.107(3) Uani d . 1 1
H H33 0.3996 -0.1320 0.2819 0.128 Uiso calc R 1 1

loop_
_atom_site_aniso_label
_atom_site_aniso_U_11
_atom_site_aniso_U_22
_atom_site_aniso_U_33
_atom_site_aniso_U_12
_atom_site_aniso_U_13
_atom_site_aniso_U_23
Cu5 0.0456(4) 0.0434(4) 0.0763(5) -0.0033(3) 0.0000(3) 0.0026(4)
Cu2 0.0432(4) 0.0579(4) 0.0625(5) -0.0053(3) -0.0059(3) 0.0009(3)
Cu4 0.0566(4) 0.0606(5) 0.0647(5) -0.0177(4) -0.0014(4) 0.0082(4)
Cu3 0.0487(4) 0.0706(5) 0.0546(4) -0.0198(3) -0.0097(3) 0.0056(4)
Cu1 0.0414(4) 0.0608(5) 0.0773(5) 0.0021(3) 0.0003(4) 0.0037(4)
N4 0.042(2) 0.040(3) 0.045(3) -0.004(2) -0.003(2) -0.002(2)
C16 0.040(3) 0.046(3) 0.049(3) -0.002(3) -0.005(3) 0.000(3)
N9 0.045(3) 0.045(3) 0.085(4) 0.003(2) 0.003(3) 0.003(2)
C24 0.038(3) 0.042(3) 0.058(4) 0.005(2) -0.004(3) -0.011(3)
C35 0.039(3) 0.043(4) 0.084(4) 0.004(3) 0.000(3) 0.002(3)
C42 0.042(3) 0.037(3) 0.052(4) 0.000(2) 0.013(3) -0.002(3)
N7 0.057(3) 0.059(3) 0.062(3) -0.013(3) -0.010(2) 0.000(3)
N10 0.052(3) 0.042(3) 0.117(5) -0.003(2) 0.003(3) -0.002(3)
N2 0.054(3) 0.057(3) 0.070(4) 0.005(2) 0.010(3) 0.007(3)
N3 0.041(2) 0.060(3) 0.043(3) -0.002(2) -0.004(2) -0.003(2)
N8 0.042(3) 0.054(3) 0.061(3) -0.007(2) -0.010(2) 0.004(2)
N5 0.044(2) 0.042(3) 0.044(3) -0.007(2) 0.005(2) 0.004(2)
C28 0.050(3) 0.044(3) 0.052(4) -0.002(3) -0.004(3) -0.006(3)
C18 0.049(3) 0.055(3) 0.039(3) -0.004(3) 0.000(3) 0.003(3)
C25 0.046(3) 0.063(4) 0.078(5) -0.017(3) -0.009(3) -0.008(3)
N1 0.040(2) 0.051(3) 0.058(3) -0.001(2) -0.003(2) -0.003(2)
C17 0.034(3) 0.043(4) 0.117(6) -0.009(3) -0.001(3) -0.009(3)
C45 0.040(3) 0.041(3) 0.055(4) -0.001(3) 0.004(3) -0.003(3)
C52 0.052(3) 0.043(3) 0.053(4) -0.001(3) 0.007(3) 0.010(3)
C36 0.044(3) 0.050(4) 0.062(4) 0.003(3) -0.007(3) 0.006(3)
C23 0.045(3) 0.052(4) 0.048(4) 0.004(3) -0.009(3) -0.007(3)
C7 0.032(3) 0.083(5) 0.082(5) -0.009(3) 0.003(3) -0.016(4)
N11 0.052(3) 0.064(4) 0.140(5) 0.016(3) 0.007(3) -0.011(4)
C6 0.044(3) 0.056(4) 0.060(4) 0.000(3) -0.004(3) -0.011(3)
C44 0.048(3) 0.054(4) 0.064(4) -0.014(3) 0.007(3) -0.004(3)
C11 0.051(3) 0.057(4) 0.082(5) -0.003(3) 0.016(3) -0.009(3)
C22 0.039(3) 0.084(5) 0.066(4) -0.004(3) -0.008(3) -0.003(4)
C8 0.037(3) 0.047(3) 0.069(4) -0.005(3) 0.006(3) -0.012(3)
C53 0.069(4) 0.063(4) 0.071(5) -0.007(3) -0.018(4) -0.010(4)
C27 0.044(3) 0.042(3) 0.066(4) 0.004(3) 0.010(3) 0.000(3)
C46 0.056(3) 0.042(3) 0.050(4) -0.001(3) 0.002(3) -0.006(3)
C41 0.042(3) 0.048(4) 0.047(4) 0.004(3) 0.012(3) 0.006(3)
C15 0.060(4) 0.075(5) 0.071(5) -0.014(3) 0.017(4) -0.010(4)
C9 0.033(3) 0.056(4) 0.072(4) 0.001(3) -0.009(3) -0.006(3)
C5 0.050(3) 0.060(4) 0.067(4) 0.002(3) -0.011(3) -0.006(3)
C26 0.057(4) 0.046(4) 0.091(5) -0.014(3) 0.007(4) 0.005(3)
C12 0.056(4) 0.058(4) 0.117(6) -0.002(3) 0.029(4) -0.004(4)
N6 0.051(3) 0.059(3) 0.053(3) -0.003(2) -0.009(2) 0.006(2)
C10 0.039(3) 0.051(4) 0.069(4) -0.002(3) 0.013(3) -0.012(3)
C48 0.075(4) 0.076(5) 0.073(5) 0.005(4) -0.018(4) -0.006(4)
C43 0.063(4) 0.052(4) 0.053(4) -0.013(3) 0.010(3) 0.007(3)
C47 0.048(3) 0.068(4) 0.066(4) 0.003(3) 0.002(3) -0.001(3)
C37 0.067(4) 0.082(5) 0.067(5) -0.009(3) -0.011(4) 0.006(4)
C40 0.082(4) 0.079(5) 0.055(4) -0.015(4) 0.016(4) 0.000(4)
C19 0.056(3) 0.082(5) 0.057(4) 0.001(3) -0.004(3) -0.002(4)
C29 0.056(3) 0.056(4) 0.057(4) 0.012(3) 0.014(3) 0.010(3)
C20 0.086(5) 0.089(5) 0.047(4) 0.017(4) -0.007(4) -0.007(4)
C39 0.093(5) 0.088(6) 0.059(5) -0.001(4) 0.018(4) 0.016(4)
C2 0.093(5) 0.130(7) 0.081(6) 0.004(5) -0.004(5) 0.031(5)
C30 0.088(5) 0.055(5) 0.112(6) 0.003(4) 0.040(4) 0.022(4)
C49 0.116(6) 0.056(4) 0.056(4) 0.011(4) -0.016(5) -0.006(3)
C13 0.078(5) 0.071(5) 0.085(5) 0.005(4) 0.035(4) 0.002(4)
C14 0.075(4) 0.082(5) 0.067(5) -0.006(4) 0.012(4) -0.011(4)
C51 0.077(4) 0.070(5) 0.057(4) -0.018(3) -0.001(4) -0.001(3)
C31 0.102(7) 0.111(8) 0.139(9) 0.032(6) 0.053(6) 0.067(7)
C38 0.081(5) 0.097(5) 0.047(4) 0.001(4) -0.005(4) 0.005(4)
C32 0.091(7) 0.165(11) 0.079(7) 0.047(6) 0.032(5) 0.056(7)
C1 0.066(4) 0.077(5) 0.090(5) 0.007(3) 0.005(4) 0.022(4)
C34 0.092(5) 0.088(5) 0.055(4) 0.006(4) 0.011(4) 0.010(4)
C3 0.085(6) 0.166(9) 0.103(7) -0.007(6) -0.030(5) 0.066(6)
C50 0.098(5) 0.081(5) 0.060(5) -0.013(4) 0.009(4) 0.004(4)
C4 0.057(4) 0.144(7) 0.097(6) -0.013(4) -0.021(4) 0.040(5)
C21 0.088(5) 0.081(5) 0.063(5) 0.006(4) -0.030(4) -0.020(4)
C33 0.108(6) 0.146(9) 0.067(6) 0.022(6) 0.013(5) 0.003(5)

loop_
_atom_type_symbol
_atom_type_description
_atom_type_scat_dispersion_real
_atom_type_scat_dispersion_imag
_atom_type_scat_source
C C 0.0033 0.0016 'International Tables Vol C Tables 4.2.6.8 and 6.1.1.4'
H H 0.0000 0.0000 'International Tables Vol C Tables 4.2.6.8 and 6.1.1.4'
N N 0.0061 0.0033 'International Tables Vol C Tables 4.2.6.8 and 6.1.1.4'
Cu Cu 0.3201 1.2651 'International Tables Vol C Tables 4.2.6.8 and 6.1.1.4'

loop_
_geom_angle_atom_site_label_1
_geom_angle_atom_site_label_2
_geom_angle_atom_site_label_3
_geom_angle_site_symmetry_1
_geom_angle
C35 Cu5 N9 . 136.3(2)
C35 Cu5 N10 . 115.6(2)
N9 Cu5 N10 . 107.72(18)
C17 Cu2 N8 . 128.0(2)
C17 Cu2 N7 . 120.2(2)
N8 Cu2 N7 . 111.70(18)
C36 Cu4 N6 . 138.0(2)
C36 Cu4 N5 . 135.3(2)
N6 Cu4 N5 . 80.17(17)
C36 Cu4 Cu3 . 70.95(17)
N6 Cu4 Cu3 . 105.05(13)
N5 Cu4 Cu3 . 130.49(11)
C18 Cu3 N4 . 134.27(19)
C18 Cu3 N3 . 137.10(19)
N4 Cu3 N3 . 80.70(17)
C18 Cu3 Cu4 . 69.94(16)
N4 Cu3 Cu4 . 124.40(11)
N3 Cu3 Cu4 . 114.78(12)
C16 Cu1 N11 . 113.6(2)
C16 Cu1 N2 . 127.2(2)
N11 Cu1 N2 . 104.6(2)
C16 Cu1 N1 . 112.85(19)
N11 Cu1 N1 . 116.74(18)
N2 Cu1 N1 . 77.64(18)
C28 N4 C24 . 118.1(4)
C28 N4 Cu3 . 126.9(3)
C24 N4 Cu3 . 114.2(3)
N7 C16 Cu1 . 172.4(5)
C36 N9 Cu5 . 171.4(4)
N4 C24 C25 . 120.9(5)
N4 C24 C23 . 114.4(4)
C25 C24 C23 . 124.7(5)
N10 C35 Cu5 8_655 174.1(5)
N5 C42 C43 . 120.9(5)
N5 C42 C41 . 116.2(4)
C43 C42 C41 . 122.9(5)
C16 N7 Cu2 . 179.1(5)
C35 N10 Cu5 8_665 169.9(5)
C1 N2 C5 . 117.4(5)
C1 N2 Cu1 . 126.8(4)
C5 N2 Cu1 . 115.7(4)
C19 N3 C23 . 118.9(5)
C19 N3 Cu3 . 127.2(4)
C23 N3 Cu3 . 113.3(4)
C18 N8 Cu2 . 176.1(5)
C52 N5 C42 . 118.6(4)
C52 N5 Cu4 . 128.0(3)
C42 N5 Cu4 . 113.5(3)
N4 C28 C27 . 125.3(5)
N4 C28 H28 . 117.3
C27 C28 H28 . 117.3
N8 C18 Cu3 . 173.6(5)
C24 C25 C26 . 120.4(5)
C24 C25 H25 . 119.8
C26 C25 H25 . 119.8
C9 N1 C6 . 117.8(4)
C9 N1 Cu1 . 126.5(3)
C6 N1 Cu1 . 115.0(4)
N11 C17 Cu2 1_565 170.8(5)
C44 C45 C52 . 115.2(5)
C44 C45 C46 . 122.5(5)
C52 C45 C46 . 122.3(5)
N5 C52 C45 . 125.1(5)
N5 C52 H52 . 117.4
C45 C52 H52 . 117.4
N9 C36 Cu4 . 172.8(5)
N3 C23 C53 . 120.6(5)
N3 C23 C24 . 116.3(5)
C53 C23 C24 . 123.1(5)
C22 C7 C8 . 121.0(5)
C22 C7 H7 . 119.5
C8 C7 H7 . 119.5
C17 N11 Cu1 1_545 168.8(6)
N1 C6 C22 . 120.2(5)
N1 C6 C5 . 115.9(5)
C22 C6 C5 . 123.9(5)
C43 C44 C45 . 120.9(5)
C43 C44 H44 . 119.5
C45 C44 H44 . 119.5
C12 C11 C10 . 120.5(6)
C12 C11 H11 . 119.8
C10 C11 H11 . 119.8
C7 C22 C6 . 120.7(5)
C7 C22 H22 . 119.6
C6 C22 H22 . 119.6
C7 C8 C9 . 114.2(5)
C7 C8 C10 . 123.9(5)
C9 C8 C10 . 121.9(5)
C21 C53 C23 . 119.1(6)
C21 C53 H53 . 120.4
C23 C53 H53 . 120.4
C26 C27 C28 . 115.2(5)
C26 C27 C29 . 122.7(5)
C28 C27 C29 . 122.1(5)
C51 C46 C47 . 117.0(5)
C51 C46 C45 . 121.6(5)
C47 C46 C45 . 121.4(5)
N6 C41 C40 . 120.5(5)
N6 C41 C42 . 115.8(5)
C40 C41 C42 . 123.7(5)
C14 C15 C10 . 123.4(6)
C14 C15 H15 . 118.3
C10 C15 H15 . 118.3
N1 C9 C8 . 126.1(5)
N1 C9 H9 . 117.0
C8 C9 H9 . 117.0
N2 C5 C4 . 120.4(6)
N2 C5 C6 . 115.1(5)
C4 C5 C6 . 124.4(6)
C25 C26 C27 . 120.0(5)
C25 C26 H26 . 120.0
C27 C26 H26 . 120.0
C13 C12 C11 . 120.9(6)
C13 C12 H12 . 119.6
C11 C12 H12 . 119.6
C37 N6 C41 . 118.0(5)
C37 N6 Cu4 . 127.6(4)
C41 N6 Cu4 . 114.4(4)
C15 C10 C11 . 116.8(6)
C15 C10 C8 . 121.5(5)
C11 C10 C8 . 121.7(5)
C49 C48 C47 . 119.3(6)
C49 C48 H48 . 120.3
C47 C48 H48 . 120.3
C44 C43 C42 . 119.3(5)
C44 C43 H43 . 120.4
C42 C43 H43 . 120.4
C48 C47 C46 . 121.7(6)
C48 C47 H47 . 119.2
C46 C47 H47 . 119.2
N6 C37 C38 . 124.2(6)
N6 C37 H37 . 117.9
C38 C37 H37 . 117.9
C39 C40 C41 . 120.8(6)
C39 C40 H40 . 119.6
C41 C40 H40 . 119.6
N3 C19 C20 . 123.9(6)
N3 C19 H19 . 118.1
C20 C19 H19 . 118.1
C34 C29 C30 . 118.2(6)
C34 C29 C27 . 120.7(6)
C30 C29 C27 . 121.1(6)
C21 C20 C19 . 116.3(6)
C21 C20 H20 . 121.9
C19 C20 H20 . 121.9
C40 C39 C38 . 119.3(6)
C40 C39 H39 . 120.3
C38 C39 H39 . 120.3
C3 C2 C1 . 117.2(7)
C3 C2 H2 . 121.4
C1 C2 H2 . 121.4
C31 C30 C29 . 119.9(8)
C31 C30 H30 . 120.0
C29 C30 H30 . 120.0
C50 C49 C48 . 121.1(6)
C50 C49 H49 . 119.5
C48 C49 H49 . 119.5
C12 C13 C14 . 119.8(6)
C12 C13 H13 . 120.1
C14 C13 H13 . 120.1
C15 C14 C13 . 118.7(6)
C15 C14 H14 . 120.6
C13 C14 H14 . 120.6
C50 C51 C46 . 121.5(6)
C50 C51 H51 . 119.3
C46 C51 H51 . 119.3
C32 C31 C30 . 121.0(9)
C32 C31 H31 . 119.5
C30 C31 H31 . 119.5
C39 C38 C37 . 117.2(6)
C39 C38 H38 . 121.4
C37 C38 H38 . 121.4
C31 C32 C33 . 119.8(9)
C31 C32 H32 . 120.1
C33 C32 H32 . 120.1
N2 C1 C2 . 124.8(6)
N2 C1 H1 . 117.6
C2 C1 H1 . 117.6
C33 C34 C29 . 120.5(7)
C33 C34 H34 . 119.8
C29 C34 H34 . 119.8
C2 C3 C4 . 119.1(7)
C2 C3 H3 . 120.4
C4 C3 H3 . 120.4
C49 C50 C51 . 119.5(6)
C49 C50 H50 . 120.3
C51 C50 H50 . 120.3
C3 C4 C5 . 120.9(6)
C3 C4 H4 . 119.6
C5 C4 H4 . 119.6
C53 C21 C20 . 121.3(6)
C53 C21 H21 . 119.4
C20 C21 H21 . 119.4
C32 C33 C34 . 120.6(9)
C32 C33 H33 . 119.7
C34 C33 H33 . 119.7

loop_
_geom_bond_atom_site_label_1
_geom_bond_atom_site_label_2
_geom_bond_site_symmetry_2
_geom_bond_distance
_geom_bond_publ_flag
Cu1 C16 . 1.871(5) yes
Cu1 N11 . 1.978(6) yes
Cu1 N2 . 2.095(5) yes
Cu1 N1 . 2.098(4) yes
Cu2 C17 . 1.857(6) yes
Cu2 N8 . 1.924(4) yes
Cu2 N7 . 1.958(5) yes
Cu3 C18 . 1.862(5) yes
Cu3 N4 . 2.029(4) yes
Cu3 N3 . 2.044(4) yes
Cu3 Cu4 . 2.7535(12) yes
Cu4 C36 . 1.859(6) yes
Cu4 N6 . 2.041(4) yes
Cu4 N5 . 2.062(4) yes
Cu5 C35 . 1.874(6) yes
Cu5 N9 . 1.942(4) yes
Cu5 N10 . 1.982(5) yes
N4 C28 . 1.321(6) ?
N4 C24 . 1.346(6) ?
C16 N7 . 1.155(6) ?
N9 C36 . 1.141(6) ?
C24 C25 . 1.364(7) ?
C24 C23 . 1.478(7) ?
C35 N10 8_655 1.147(6) ?
C42 N5 . 1.340(6) ?
C42 C43 . 1.385(7) ?
C42 C41 . 1.469(7) ?
N10 C35 8_665 1.147(6) ?
N2 C1 . 1.328(7) ?
N2 C5 . 1.339(6) ?
N3 C19 . 1.335(6) ?
N3 C23 . 1.335(6) ?
N8 C18 . 1.133(5) ?
N5 C52 . 1.323(6) ?
C28 C27 . 1.396(7) ?
C28 H28 . 0.9300 ?
C25 C26 . 1.382(7) ?
C25 H25 . 0.9300 ?
N1 C9 . 1.326(6) ?
N1 C6 . 1.340(6) ?
C17 N11 1_565 1.146(6) ?
C45 C44 . 1.387(7) ?
C45 C52 . 1.388(6) ?
C45 C46 . 1.472(7) ?
C52 H52 . 0.9300 ?
C23 C53 . 1.390(7) ?
C7 C22 . 1.347(7) ?
C7 C8 . 1.391(7) ?
C7 H7 . 0.9300 ?
N11 C17 1_545 1.146(6) ?
C6 C22 . 1.393(7) ?
C6 C5 . 1.471(7) ?
C44 C43 . 1.371(7) ?
C44 H44 . 0.9300 ?
C11 C12 . 1.376(8) ?
C11 C10 . 1.398(7) ?
C11 H11 . 0.9300 ?
C22 H22 . 0.9300 ?
C8 C9 . 1.398(6) ?
C8 C10 . 1.463(7) ?
C53 C21 . 1.359(8) ?
C53 H53 . 0.9300 ?
C27 C26 . 1.384(7) ?
C27 C29 . 1.475(7) ?
C46 C51 . 1.386(7) ?
C46 C47 . 1.388(7) ?
C41 N6 . 1.340(6) ?
C41 C40 . 1.378(7) ?
C15 C14 . 1.371(8) ?
C15 C10 . 1.372(7) ?
C15 H15 . 0.9300 ?
C9 H9 . 0.9300 ?
C5 C4 . 1.381(8) ?
C26 H26 . 0.9300 ?
C12 C13 . 1.367(8) ?
C12 H12 . 0.9300 ?
N6 C37 . 1.338(6) ?
C48 C49 . 1.363(8) ?
C48 C47 . 1.368(8) ?
C48 H48 . 0.9300 ?
C43 H43 . 0.9300 ?
C47 H47 . 0.9300 ?
C37 C38 . 1.376(8) ?
C37 H37 . 0.9300 ?
C40 C39 . 1.365(8) ?
C40 H40 . 0.9300 ?
C19 C20 . 1.377(7) ?
C19 H19 . 0.9300 ?
C29 C34 . 1.379(8) ?
C29 C30 . 1.382(7) ?
C20 C21 . 1.370(8) ?
C20 H20 . 0.9300 ?
C39 C38 . 1.370(8) ?
C39 H39 . 0.9300 ?
C2 C3 . 1.358(8) ?
C2 C1 . 1.373(8) ?
C2 H2 . 0.9300 ?
C30 C31 . 1.378(10) ?
C30 H30 . 0.9300 ?
C49 C50 . 1.356(8) ?
C49 H49 . 0.9300 ?
C13 C14 . 1.376(8) ?
C13 H13 . 0.9300 ?
C14 H14 . 0.9300 ?
C51 C50 . 1.374(8) ?
C51 H51 . 0.9300 ?
C31 C32 . 1.349(11) ?
C31 H31 . 0.9300 ?
C38 H38 . 0.9300 ?
C32 C33 . 1.350(11) ?
C32 H32 . 0.9300 ?
C1 H1 . 0.9300 ?
C34 C33 . 1.375(9) ?
C34 H34 . 0.9300 ?
C3 C4 . 1.360(9) ?
C3 H3 . 0.9300 ?
C50 H50 . 0.9300 ?
C4 H4 . 0.9300 ?
C21 H21 . 0.9300 ?
C33 H33 . 0.9300 ?

loop_
_geom_torsion_atom_site_label_1
_geom_torsion_atom_site_label_2
_geom_torsion_atom_site_label_3
_geom_torsion_atom_site_label_4
_geom_torsion_site_symmetry_4
_geom_torsion
C36 Cu4 Cu3 C18 . -147.4(2)
N6 Cu4 Cu3 C18 . 76.5(2)
N5 Cu4 Cu3 C18 . -13.3(2)
C36 Cu4 Cu3 N4 . -16.8(2)
N6 Cu4 Cu3 N4 . -152.93(18)
N5 Cu4 Cu3 N4 . 117.2(2)
C36 Cu4 Cu3 N3 . 79.0(2)
N6 Cu4 Cu3 N3 . -57.16(18)
N5 Cu4 Cu3 N3 . -147.0(2)
C18 Cu3 N4 C28 . 32.4(5)
N3 Cu3 N4 C28 . -176.4(4)
Cu4 Cu3 N4 C28 . -62.6(4)
C18 Cu3 N4 C24 . -157.7(3)
N3 Cu3 N4 C24 . -6.4(3)
Cu4 Cu3 N4 C24 . 107.3(3)
C28 N4 C24 C25 . 2.6(7)
Cu3 N4 C24 C25 . -168.3(4)
C28 N4 C24 C23 . -178.1(4)
Cu3 N4 C24 C23 . 11.0(5)
C35 Cu5 N10 C35 8_665 -74(3)
N9 Cu5 N10 C35 8_665 101(3)
C16 Cu1 N2 C1 . 77.1(6)
N11 Cu1 N2 C1 . -58.7(5)
N1 Cu1 N2 C1 . -173.5(5)
C16 Cu1 N2 C5 . -106.0(4)
N11 Cu1 N2 C5 . 118.2(4)
N1 Cu1 N2 C5 . 3.4(4)
C18 Cu3 N3 C19 . -21.0(6)
N4 Cu3 N3 C19 . -170.6(5)
Cu4 Cu3 N3 C19 . 65.7(5)
C18 Cu3 N3 C23 . 149.8(4)
N4 Cu3 N3 C23 . 0.2(3)
Cu4 Cu3 N3 C23 . -123.5(3)
C43 C42 N5 C52 . 0.8(7)
C41 C42 N5 C52 . -179.2(4)
C43 C42 N5 Cu4 . -177.9(4)
C41 C42 N5 Cu4 . 2.1(5)
C36 Cu4 N5 C52 . 26.3(5)
N6 Cu4 N5 C52 . -179.8(4)
Cu3 Cu4 N5 C52 . -78.4(4)
C36 Cu4 N5 C42 . -155.1(3)
N6 Cu4 N5 C42 . -1.3(3)
Cu3 Cu4 N5 C42 . 100.2(3)
C24 N4 C28 C27 . -1.6(7)
Cu3 N4 C28 C27 . 168.0(4)
N4 C24 C25 C26 . -2.2(8)
C23 C24 C25 C26 . 178.6(5)
C16 Cu1 N1 C9 . -51.8(5)
N11 Cu1 N1 C9 . 82.6(5)
N2 Cu1 N1 C9 . -177.2(5)
C16 Cu1 N1 C6 . 118.6(4)
N11 Cu1 N1 C6 . -107.1(4)
N2 Cu1 N1 C6 . -6.8(4)
C42 N5 C52 C45 . -1.6(7)
Cu4 N5 C52 C45 . 176.9(4)
C44 C45 C52 N5 . 1.5(7)
C46 C45 C52 N5 . -179.9(5)
C19 N3 C23 C53 . -0.6(7)
Cu3 N3 C23 C53 . -172.3(4)
C19 N3 C23 C24 . 177.2(4)
Cu3 N3 C23 C24 . 5.6(5)
N4 C24 C23 N3 . -11.1(6)
C25 C24 C23 N3 . 168.1(5)
N4 C24 C23 C53 . 166.6(5)
C25 C24 C23 C53 . -14.1(8)
C16 Cu1 N11 C17 1_545 -100(2)
N2 Cu1 N11 C17 1_545 43(2)
N1 Cu1 N11 C17 1_545 126(2)
C9 N1 C6 C22 . 0.8(8)
Cu1 N1 C6 C22 . -170.4(4)
C9 N1 C6 C5 . -179.7(5)
Cu1 N1 C6 C5 . 9.1(6)
C52 C45 C44 C43 . -0.6(7)
C46 C45 C44 C43 . -179.3(5)
C8 C7 C22 C6 . 1.5(9)
N1 C6 C22 C7 . -1.9(8)
C5 C6 C22 C7 . 178.7(6)
C22 C7 C8 C9 . -0.1(8)
C22 C7 C8 C10 . -179.3(5)
N3 C23 C53 C21 . 0.4(8)
C24 C23 C53 C21 . -177.3(5)
N4 C28 C27 C26 . 0.0(8)
N4 C28 C27 C29 . -179.3(5)
C44 C45 C46 C51 . 150.4(5)
C52 C45 C46 C51 . -28.2(8)
C44 C45 C46 C47 . -28.7(8)
C52 C45 C46 C47 . 152.8(5)
N5 C42 C41 N6 . -2.0(6)
C43 C42 C41 N6 . 178.0(5)
N5 C42 C41 C40 . 178.5(5)
C43 C42 C41 C40 . -1.6(8)
C6 N1 C9 C8 . 0.6(8)
Cu1 N1 C9 C8 . 170.7(4)
C7 C8 C9 N1 . -1.0(8)
C10 C8 C9 N1 . 178.2(5)
C1 N2 C5 C4 . -0.5(9)
Cu1 N2 C5 C4 . -177.7(5)
C1 N2 C5 C6 . 177.4(5)
Cu1 N2 C5 C6 . 0.2(6)
N1 C6 C5 N2 . -6.2(7)
C22 C6 C5 N2 . 173.3(5)
N1 C6 C5 C4 . 171.6(6)
C22 C6 C5 C4 . -8.9(9)
C24 C25 C26 C27 . 0.6(9)
C28 C27 C26 C25 . 0.4(8)
C29 C27 C26 C25 . 179.8(5)
C10 C11 C12 C13 . -0.3(9)
C40 C41 N6 C37 . 0.8(8)
C42 C41 N6 C37 . -178.8(5)
C40 C41 N6 Cu4 . -179.6(4)
C42 C41 N6 Cu4 . 0.8(5)
C36 Cu4 N6 C37 . -27.8(6)
N5 Cu4 N6 C37 . 179.8(5)
Cu3 Cu4 N6 C37 . 50.3(5)
C36 Cu4 N6 C41 . 152.6(4)
N5 Cu4 N6 C41 . 0.2(3)
Cu3 Cu4 N6 C41 . -129.3(3)
C14 C15 C10 C11 . -0.1(9)
C14 C15 C10 C8 . 179.7(5)
C12 C11 C10 C15 . 0.1(8)
C12 C11 C10 C8 . -179.7(5)
C7 C8 C10 C15 . 151.7(5)
C9 C8 C10 C15 . -27.4(8)
C7 C8 C10 C11 . -28.5(8)
C9 C8 C10 C11 . 152.4(5)
C45 C44 C43 C42 . 0.1(8)
N5 C42 C43 C44 . -0.1(8)
C41 C42 C43 C44 . 179.9(5)
C49 C48 C47 C46 . -0.1(9)
C51 C46 C47 C48 . 0.2(8)
C45 C46 C47 C48 . 179.3(5)
C41 N6 C37 C38 . 1.1(9)
Cu4 N6 C37 C38 . -178.5(5)
N6 C41 C40 C39 . -2.3(9)
C42 C41 C40 C39 . 177.3(5)
C23 N3 C19 C20 . 1.3(8)
Cu3 N3 C19 C20 . 171.7(4)
C26 C27 C29 C34 . -152.8(6)
C28 C27 C29 C34 . 26.5(8)
C26 C27 C29 C30 . 27.7(8)
C28 C27 C29 C30 . -153.0(5)
N3 C19 C20 C21 . -1.8(9)
C41 C40 C39 C38 . 2.0(10)
C34 C29 C30 C31 . 0.2(9)
C27 C29 C30 C31 . 179.7(6)
C47 C48 C49 C50 . -0.6(9)
C11 C12 C13 C14 . 0.4(9)
C10 C15 C14 C13 . 0.3(9)
C12 C13 C14 C15 . -0.4(9)
C47 C46 C51 C50 . 0.2(8)
C45 C46 C51 C50 . -178.9(5)
C29 C30 C31 C32 . -0.9(12)
C40 C39 C38 C37 . -0.2(10)
N6 C37 C38 C39 . -1.3(10)
C30 C31 C32 C33 . 1.5(14)
C5 N2 C1 C2 . 2.4(10)
Cu1 N2 C1 C2 . 179.3(5)
C3 C2 C1 N2 . -2.7(12)
C30 C29 C34 C33 . -0.1(9)
C27 C29 C34 C33 . -179.6(5)
C1 C2 C3 C4 . 1.1(13)
C48 C49 C50 C51 . 1.0(10)
C46 C51 C50 C49 . -0.8(9)
C2 C3 C4 C5 . 0.7(13)
N2 C5 C4 C3 . -1.0(11)
C6 C5 C4 C3 . -178.7(7)
C23 C53 C21 C20 . -0.9(9)
C19 C20 C21 C53 . 1.5(9)
C31 C32 C33 C34 . -1.4(13)
C29 C34 C33 C32 . 0.7(11)
